data_4518392
loop_
_publ_author_name
'Peter, Aneeshma'
'Mohan, Midhun'
'Maris, Thierry'
'Wuest, James D.'
'Duong, Adam'

_publ_section_title
;
 Comparing Crystallizations in Three Dimensions and Two Dimensions:
 Behavior of Isomers of [2,2?-Bipyridine]dicarbonitrile and
 [1,10-Phenanthroline]dicarbonitrile
;
_journal_name_full 'Crystal Growth and Design'
_journal_page_first 5242
_journal_page_last 5248
_journal_paper_doi 10.1021/acs.cgd.7b00777
_journal_volume 17
_journal_year 2017
_chemical_compound_source 'Synthesized by the authors. See text'
_chemical_formula_moiety 'C12 H6 N4'
_chemical_formula_sum 'C12 H6 N4'
_chemical_formula_weight 206.21
_chemical_name_systematic
; 
(2,2'-bipyridine)-6,6'-dicarbonitrile 
;
_space_group_IT_number 14
_space_group_name_Hall '-P 2ybc'
_space_group_name_H-M_alt 'P 1 21/c 1'
_symmetry_cell_setting monoclinic
_symmetry_space_group_name_Hall '-P 2ybc'
_symmetry_space_group_name_H-M 'P 1 21/c 1'
_atom_sites_solution_hydrogens geom
_atom_sites_solution_primary direct
_atom_sites_solution_secondary difmap
_audit_creation_method SHELXL-97
_cell_angle_alpha 90
_cell_angle_beta 91.328(7)
_cell_angle_gamma 90
_cell_formula_units_Z 2
_cell_length_a 3.8118(4)
_cell_length_b 10.0388(9)
_cell_length_c 12.9838(12)
_cell_measurement_reflns_used 1888
_cell_measurement_temperature 150
_cell_measurement_theta_max 64.53
_cell_measurement_theta_min 5.57
_cell_volume 496.70(8)
_computing_cell_refinement 'SAINT V7.34A (Bruker AXS, 2006b)'
_computing_data_collection 'APEX2 v2.1-0 (Bruker AXS, 2006a)'
_computing_data_reduction 'SAINT V7.34A (Bruker AXS, 2006b)'
_computing_molecular_graphics 'SHELXTL v6.12 (Bruker AXS, 2001)'
_computing_publication_material 'UdMX (Maris, 2004)'
_computing_structure_refinement 'SHELXL97 (Sheldrick, 2008)'
_computing_structure_solution 'SHELXS-97 (Sheldrick, 1990)'
_diffrn_ambient_temperature 150
_diffrn_detector_area_resol_mean 8.3
_diffrn_measured_fraction_theta_full 0.916
_diffrn_measured_fraction_theta_max 0.916
_diffrn_measurement_device_type 'Bruker Microstar'
_diffrn_measurement_method \w
_diffrn_radiation_monochromator 'Helios optics'
_diffrn_radiation_source 'Rotating Anode'
_diffrn_radiation_type CuK\a
_diffrn_radiation_wavelength 1.54178
_diffrn_reflns_av_R_equivalents 0.047
_diffrn_reflns_av_sigmaI/netI 0.0282
_diffrn_reflns_limit_h_max 4
_diffrn_reflns_limit_h_min -4
_diffrn_reflns_limit_k_max 11
_diffrn_reflns_limit_k_min -11
_diffrn_reflns_limit_l_max 15
_diffrn_reflns_limit_l_min -15
_diffrn_reflns_number 7495
_diffrn_reflns_theta_full 67.37
_diffrn_reflns_theta_max 67.37
_diffrn_reflns_theta_min 5.57
_diffrn_standards_decay_% 5.20
_diffrn_standards_interval_time 900
_diffrn_standards_number 41
_exptl_absorpt_coefficient_mu 0.715
_exptl_absorpt_correction_T_max 0.9788
_exptl_absorpt_correction_T_min 0.7591
_exptl_absorpt_correction_type multi-scan
_exptl_absorpt_process_details 'Sadabs (Sheldrick, 1996)'
_exptl_crystal_colour colorless
_exptl_crystal_density_diffrn 1.379
_exptl_crystal_density_method 'not measured'
_exptl_crystal_description needle
_exptl_crystal_F_000 212
_exptl_crystal_size_max 0.06
_exptl_crystal_size_mid 0.03
_exptl_crystal_size_min 0.03
_refine_diff_density_max 0.096
_refine_diff_density_min -0.186
_refine_diff_density_rms 0.047
_refine_ls_extinction_method none
_refine_ls_goodness_of_fit_ref 0.989
_refine_ls_hydrogen_treatment constr
_refine_ls_matrix_type full
_refine_ls_number_parameters 73
_refine_ls_number_reflns 823
_refine_ls_number_restraints 0
_refine_ls_restrained_S_all 0.989
_refine_ls_R_factor_all 0.0451
_refine_ls_R_factor_gt 0.0340
_refine_ls_shift/su_max 0.000
_refine_ls_shift/su_mean 0.000
_refine_ls_structure_factor_coef Fsqd
_refine_ls_weighting_details 'calc w=1/[\s^2^(Fo^2^)+(0.0504P)^2^] where P=(Fo^2^+2Fc^2^)/3'
_refine_ls_weighting_scheme calc
_refine_ls_wR_factor_gt 0.0757
_refine_ls_wR_factor_ref 0.0809
_reflns_number_gt 639
_reflns_number_total 823
_reflns_threshold_expression I>2\s(I)
_cod_data_source_file jw1359.cif
_cod_data_source_block jw1359
_cod_depositor_comments
;
The following automatic conversions were performed:

data item '_geom_angle_publ_flag' value 'Y' was changed to 'y' in
accordance with the built-in table derived from the CIF Core
dictionary named 'cif_core.dic' version 2.4.5 last updated on
2014-11-21 (11 times).

data item '_geom_bond_publ_flag' value 'Y' was changed to 'y' in
accordance with the built-in table derived from the CIF Core
dictionary named 'cif_core.dic' version 2.4.5 last updated on
2014-11-21 (9 times).

data item '_symmetry_cell_setting' value 'Monoclinic' was changed to
'monoclinic' in accordance with the built-in table derived from the
CIF Core dictionary named 'cif_core.dic' version 2.4.5 last updated
on 2014-11-21.

Automatic conversion script
Id: cif_fix_values 8369 2020-08-20 11:38:08Z andrius 
;
_cod_original_sg_symbol_H-M P21/c
_cod_database_code 4518392

loop_
_space_group_symop_id
_space_group_symop_operation_xyz
1 'x, y, z'
2 '-x, y+1/2, -z+1/2'
3 '-x, -y, -z'
4 'x, -y-1/2, z-1/2'

loop_
_atom_site_label
_atom_site_type_symbol
_atom_site_fract_x
_atom_site_fract_y
_atom_site_fract_z
_atom_site_U_iso_or_equiv
_atom_site_adp_type
_atom_site_occupancy
_atom_site_symmetry_multiplicity
_atom_site_calc_flag
_atom_site_refinement_flags
_atom_site_disorder_assembly
_atom_site_disorder_group
C1 C 0.5235(4) 0.05862(11) 0.96574(9) 0.0399(3) Uani 1 1 d . . .
C2 C 0.4272(4) 0.18591(12) 0.99608(10) 0.0474(4) Uani 1 1 d . . .
H2 H 0.3312 0.2002 1.0620 0.057 Uiso 1 1 calc R . .
C3 C 0.4720(4) 0.29108(12) 0.92967(10) 0.0538(4) Uani 1 1 d . . .
H3 H 0.4064 0.3787 0.9491 0.065 Uiso 1 1 calc R . .
C4 C 0.6132(4) 0.26769(13) 0.83468(10) 0.0523(4) Uani 1 1 d . . .
H4 H 0.6472 0.3381 0.7870 0.063 Uiso 1 1 calc R . .
C5 C 0.7037(4) 0.13795(11) 0.81115(9) 0.0439(4) Uani 1 1 d . . .
C6 C 0.8632(4) 0.10718(12) 0.71384(10) 0.0493(4) Uani 1 1 d . . .
N1 N 0.6617(3) 0.03342(9) 0.87377(7) 0.0428(3) Uani 1 1 d . . .
N2 N 0.9944(4) 0.08434(12) 0.63767(9) 0.0645(4) Uani 1 1 d . . .

loop_
_atom_site_aniso_label
_atom_site_aniso_U_11
_atom_site_aniso_U_22
_atom_site_aniso_U_33
_atom_site_aniso_U_23
_atom_site_aniso_U_13
_atom_site_aniso_U_12
C1 0.0375(9) 0.0404(6) 0.0415(6) -0.0033(5) -0.0020(6) -0.0013(5)
C2 0.0523(10) 0.0433(7) 0.0467(7) -0.0027(5) 0.0007(7) 0.0035(6)
C3 0.0664(11) 0.0382(7) 0.0567(8) -0.0025(5) -0.0021(7) 0.0045(6)
C4 0.0604(11) 0.0436(7) 0.0527(8) 0.0058(6) -0.0045(7) -0.0047(7)
C5 0.0440(9) 0.0453(7) 0.0423(7) 0.0014(5) -0.0025(6) -0.0056(6)
C6 0.0532(10) 0.0472(7) 0.0474(7) 0.0040(6) -0.0005(7) -0.0076(6)
N1 0.0441(8) 0.0419(6) 0.0424(6) -0.0008(4) 0.0009(5) -0.0015(5)
N2 0.0774(11) 0.0632(8) 0.0532(7) 0.0026(6) 0.0120(7) -0.0080(6)

loop_
_atom_type_symbol
_atom_type_description
_atom_type_scat_dispersion_real
_atom_type_scat_dispersion_imag
_atom_type_scat_source
C C 0.0181 0.0091 'International Tables Vol C Tables 4.2.6.8 and 6.1.1.4'
H H 0.0000 0.0000 'International Tables Vol C Tables 4.2.6.8 and 6.1.1.4'
N N 0.0311 0.0180 'International Tables Vol C Tables 4.2.6.8 and 6.1.1.4'

loop_
_geom_angle_atom_site_label_1
_geom_angle_atom_site_label_2
_geom_angle_atom_site_label_3
_geom_angle_site_symmetry_1
_geom_angle_site_symmetry_2
_geom_angle_site_symmetry_3
_geom_angle
_geom_angle_publ_flag
N1 C1 C2 . . . 122.56(11) y
N1 C1 C1 . . 3_657 116.00(12) y
C2 C1 C1 . . 3_657 121.44(13) y
C3 C2 C1 . . . 119.38(12) y
C3 C2 H2 . . . 120.3 ?
C1 C2 H2 . . . 120.3 ?
C2 C3 C4 . . . 119.15(12) y
C2 C3 H3 . . . 120.4 ?
C4 C3 H3 . . . 120.4 ?
C3 C4 C5 . . . 117.58(11) y
C3 C4 H4 . . . 121.2 ?
C5 C4 H4 . . . 121.2 ?
N1 C5 C4 . . . 124.73(11) y
N1 C5 C6 . . . 114.9(1) y
C4 C5 C6 . . . 120.36(11) y
N2 C6 C5 . . . 178.68(15) y
C5 N1 C1 . . . 116.62(10) y

loop_
_geom_bond_atom_site_label_1
_geom_bond_atom_site_label_2
_geom_bond_site_symmetry_1
_geom_bond_site_symmetry_2
_geom_bond_distance
_geom_bond_publ_flag
C1 N1 . . 1.3404(15) y
C1 C2 . . 1.3891(16) y
C1 C1 . 3_657 1.489(2) y
C2 C3 . . 1.3764(17) y
C2 H2 . . 0.95 ?
C3 C4 . . 1.3772(19) y
C3 H3 . . 0.95 ?
C4 C5 . . 1.3833(17) y
C4 H4 . . 0.95 ?
C5 N1 . . 1.3394(15) y
C5 C6 . . 1.4480(18) y
C6 N2 . . 1.1419(16) y

_cod_database_fobs_code 4518392
